data_7700653
loop_
_publ_author_name
'Hao, Xia'
'Luo, Min'
'Lin, Chensheng'
'Lin, Donghong'
'Cao, Liling'
'Ye, Ning'

_publ_section_title
;
 RE(H<sub>2</sub>C<sub>3</sub>N<sub>3</sub>O<sub>3</sub>)<sub>2</sub>&#x00B7;(OH)&#x00B7;xH<sub>2</sub>O
 (RE = La, Y and Gd): potential UV birefringent materials with strong
 optical anisotropy originating from the
 (H<sub>2</sub>C<sub>3</sub>N<sub>3</sub>O<sub>3</sub>)<sup>-</sup> group.
;
_journal_issue 32
_journal_name_full 'Dalton transactions (Cambridge, England : 2003)'
_journal_page_first 12296
_journal_page_last 12302
_journal_paper_doi 10.1039/c9dt02512j
_journal_volume 48
_journal_year 2019
_chemical_formula_moiety 'C12 Gd2 N12 O22, 2(O)'
_chemical_formula_sum 'C12 Gd2 N12 O24'
_chemical_formula_weight 1010.74
_space_group_crystal_system triclinic
_space_group_IT_number 2
_space_group_name_Hall '-P 1'
_space_group_name_H-M_alt 'P -1'
_symmetry_space_group_name_Hall '-P 1'
_symmetry_space_group_name_H-M 'P -1'
_audit_creation_date 2019-01-15
_audit_creation_method
;
Olex2 1.2
(compiled 2018.05.29 svn.r3508 for OlexSys, GUI svn.r5506)
;
_audit_update_record
;
2019-06-14 deposited with the CCDC.    2019-07-10 downloaded from the CCDC.
;
_cell_angle_alpha 88.646(13)
_cell_angle_beta 82.997(14)
_cell_angle_gamma 65.216(11)
_cell_formula_units_Z 1
_cell_length_a 9.0511(3)
_cell_length_b 9.51690(10)
_cell_length_c 9.6658(5)
_cell_measurement_reflns_used 2658
_cell_measurement_temperature 293(2)
_cell_measurement_theta_max 27.5010
_cell_measurement_theta_min 3.0730
_cell_volume 749.92(9)
_computing_molecular_graphics 'Olex2 (Dolomanov et al., 2009)'
_computing_publication_material 'Olex2 (Dolomanov et al., 2009)'
_computing_structure_refinement 'ShelXL (Sheldrick, 2015)'
_diffrn_ambient_temperature 293(2)
_diffrn_detector_area_resol_mean 28.5714
_diffrn_measured_fraction_theta_full 0.997
_diffrn_measured_fraction_theta_max 0.995
_diffrn_measurement_device_type
;
Saturn724+ (2x2 bin mode)
;
_diffrn_radiation_type MoK\a
_diffrn_radiation_wavelength 0.71073
_diffrn_reflns_av_R_equivalents 0.0356
_diffrn_reflns_av_unetI/netI 0.0497
_diffrn_reflns_Laue_measured_fraction_full 0.997
_diffrn_reflns_Laue_measured_fraction_max 0.995
_diffrn_reflns_limit_h_max 11
_diffrn_reflns_limit_h_min -11
_diffrn_reflns_limit_k_max 12
_diffrn_reflns_limit_k_min -12
_diffrn_reflns_limit_l_max 12
_diffrn_reflns_limit_l_min -12
_diffrn_reflns_number 8599
_diffrn_reflns_point_group_measured_fraction_full 0.997
_diffrn_reflns_point_group_measured_fraction_max 0.995
_diffrn_reflns_theta_full 25.242
_diffrn_reflns_theta_max 27.478
_diffrn_reflns_theta_min 2.358
_exptl_absorpt_coefficient_mu 4.501
_exptl_crystal_density_diffrn 2.238
_exptl_crystal_description Prism
_exptl_crystal_F_000 476
_refine_diff_density_max 1.244
_refine_diff_density_min -1.103
_refine_diff_density_rms 0.304
_refine_ls_extinction_method none
_refine_ls_goodness_of_fit_ref 1.173
_refine_ls_hydrogen_treatment undef
_refine_ls_matrix_type full
_refine_ls_number_parameters 226
_refine_ls_number_reflns 3417
_refine_ls_number_restraints 0
_refine_ls_restrained_S_all 1.173
_refine_ls_R_factor_all 0.0325
_refine_ls_R_factor_gt 0.0265
_refine_ls_shift/su_max 0.000
_refine_ls_shift/su_mean 0.000
_refine_ls_structure_factor_coef Fsqd
_refine_ls_weighting_details 'w=1/[\s^2^(Fo^2^)+(0.0495P)^2^] where P=(Fo^2^+2Fc^2^)/3'
_refine_ls_weighting_scheme calc
_refine_ls_wR_factor_gt 0.0692
_refine_ls_wR_factor_ref 0.0936
_reflns_Friedel_coverage 0.000
_reflns_number_gt 3115
_reflns_number_total 3417
_reflns_threshold_expression 'I > 2\s(I)'
_cod_data_source_file c9dt02512j2.cif
_cod_data_source_block a
_cod_depositor_comments 'Adding full bibliography for 7700653--7700655.cif.'
_cod_original_cell_volume 749.92(8)
_cod_database_code 7700653
_shelx_shelxl_version_number 2016/6
_shelx_space_group_comment
;
The symmetry employed for this shelxl refinement is uniquely defined
by the following loop, which should always be used as a source of
symmetry information in preference to the above space-group names.
They are only intended as comments.
;
_olex2_refinement_description
;
;
_olex2_submission_special_instructions 'No special instructions were received'

loop_
_space_group_symop_operation_xyz
'x, y, z'
'-x, -y, -z'

loop_
_atom_site_label
_atom_site_type_symbol
_atom_site_fract_x
_atom_site_fract_y
_atom_site_fract_z
_atom_site_U_iso_or_equiv
_atom_site_adp_type
_atom_site_occupancy
_atom_site_site_symmetry_order
_atom_site_calc_flag
Gd1 Gd 0.63477(3) 0.10665(3) -0.00017(2) 0.01404(10) Uani 1 1 d
O1 O 0.2617(6) 0.0590(5) 0.5528(4) 0.0323(10) Uani 1 1 d
O2 O 0.4369(5) 0.4238(5) 0.6480(4) 0.0264(9) Uani 1 1 d
O3 O 0.4784(5) 0.2667(5) 0.2023(4) 0.0243(8) Uani 1 1 d
O4 O 0.5490(5) -0.0657(4) 0.1166(4) 0.0200(8) Uani 1 1 d
O5 O 0.8179(5) 0.0068(5) 0.1819(4) 0.0298(9) Uani 1 1 d
O7 O 0.8452(5) -0.1385(5) -0.0950(4) 0.0320(10) Uani 1 1 d
O8 O 0.4617(5) 0.3788(4) -0.0678(4) 0.0231(8) Uani 1 1 d
O9 O 0.8139(6) 0.2424(5) 0.0020(4) 0.0324(10) Uani 1 1 d
O10 O 0.7332(5) 0.1270(5) -0.2425(4) 0.0244(9) Uani 1 1 d
O11 O 0.9256(6) 0.1946(5) -0.6797(4) 0.0307(10) Uani 1 1 d
O12 O 0.9222(5) 0.4984(5) -0.3261(4) 0.0263(9) Uani 1 1 d
N1 N 0.3477(6) 0.2379(5) 0.6124(5) 0.0225(10) Uani 1 1 d
N2 N 0.3696(6) 0.1591(5) 0.3760(5) 0.0207(9) Uani 1 1 d
N3 N 0.4530(6) 0.3491(5) 0.4253(5) 0.0200(9) Uani 1 1 d
N4 N 0.8256(6) 0.1629(6) -0.4602(5) 0.0223(10) Uani 1 1 d
N5 N 0.8261(6) 0.3168(5) -0.2712(4) 0.0213(10) Uani 1 1 d
N6 N 0.9224(6) 0.3489(6) -0.5038(4) 0.0211(9) Uani 1 1 d
C1 C 0.3239(7) 0.1504(6) 0.5187(6) 0.0204(11) Uani 1 1 d
C2 C 0.4118(6) 0.3381(6) 0.5677(5) 0.0177(10) Uani 1 1 d
C3 C 0.4364(6) 0.2587(6) 0.3268(5) 0.0180(10) Uani 1 1 d
C4 C 0.7920(6) 0.2035(6) -0.3192(5) 0.0193(11) Uani 1 1 d
C5 C 0.8908(7) 0.3906(6) -0.3623(5) 0.0177(10) Uani 1 1 d
C6 C 0.8938(7) 0.2327(6) -0.5555(5) 0.0200(11) Uani 1 1 d
O6 O 0.1447(5) 0.4214(5) 0.0525(4) 0.0313(10) Uani 1 1 d

loop_
_atom_site_aniso_label
_atom_site_aniso_U_11
_atom_site_aniso_U_22
_atom_site_aniso_U_33
_atom_site_aniso_U_23
_atom_site_aniso_U_13
_atom_site_aniso_U_12
Gd1 0.01881(15) 0.01525(14) 0.01141(14) 0.00043(9) 0.00012(9) -0.01093(10)
O1 0.058(3) 0.035(2) 0.023(2) 0.0049(18) -0.006(2) -0.037(2)
O2 0.047(3) 0.029(2) 0.0160(18) 0.0015(16) -0.0063(17) -0.027(2)
O3 0.037(2) 0.022(2) 0.0137(18) -0.0009(15) 0.0018(16) -0.0138(18)
O4 0.026(2) 0.026(2) 0.0179(18) 0.0083(15) -0.0077(15) -0.0201(17)
O5 0.035(2) 0.038(3) 0.027(2) 0.0085(18) -0.0118(18) -0.024(2)
O7 0.036(2) 0.024(2) 0.026(2) -0.0028(17) 0.0115(18) -0.0064(19)
O8 0.029(2) 0.0200(19) 0.0188(18) 0.0026(15) -0.0021(15) -0.0087(17)
O9 0.041(3) 0.046(3) 0.029(2) 0.013(2) -0.0133(19) -0.034(2)
O10 0.032(2) 0.027(2) 0.0185(19) 0.0013(16) 0.0072(16) -0.0193(19)
O11 0.044(3) 0.041(3) 0.0185(19) -0.0078(18) 0.0077(18) -0.031(2)
O12 0.043(3) 0.025(2) 0.0199(19) -0.0016(16) 0.0018(17) -0.025(2)
N1 0.034(3) 0.023(2) 0.017(2) 0.0028(18) -0.0035(19) -0.019(2)
N2 0.032(3) 0.021(2) 0.016(2) 0.0015(17) -0.0025(18) -0.018(2)
N3 0.027(2) 0.020(2) 0.015(2) 0.0001(17) -0.0023(17) -0.013(2)
N4 0.030(3) 0.024(2) 0.017(2) 0.0000(18) 0.0040(18) -0.017(2)
N5 0.031(3) 0.023(2) 0.015(2) 0.0013(18) 0.0032(18) -0.018(2)
N6 0.029(2) 0.024(2) 0.017(2) -0.0018(18) 0.0038(18) -0.018(2)
C1 0.028(3) 0.018(3) 0.018(2) 0.002(2) -0.004(2) -0.011(2)
C2 0.023(3) 0.019(3) 0.014(2) 0.0024(19) -0.0049(19) -0.010(2)
C3 0.020(3) 0.017(2) 0.015(2) 0.0008(19) -0.0018(19) -0.006(2)
C4 0.019(3) 0.020(3) 0.018(2) 0.001(2) 0.004(2) -0.009(2)
C5 0.024(3) 0.017(2) 0.014(2) -0.0013(19) 0.0003(19) -0.011(2)
C6 0.022(3) 0.022(3) 0.019(2) -0.001(2) 0.002(2) -0.013(2)
O6 0.033(2) 0.032(2) 0.028(2) -0.0044(18) -0.0022(18) -0.014(2)

loop_
_atom_type_symbol
_atom_type_description
_atom_type_scat_dispersion_real
_atom_type_scat_dispersion_imag
_atom_type_scat_source
C C 0.0030 0.0020 'International Tables Vol C Tables 4.2.6.8 and 6.1.1.4'
H H 0.0000 0.0000 'International Tables Vol C Tables 4.2.6.8 and 6.1.1.4'
Gd Gd -0.1650 3.9040 'International Tables Vol C Tables 4.2.6.8 and 6.1.1.4'
N N 0.0060 0.0030 'International Tables Vol C Tables 4.2.6.8 and 6.1.1.4'
O O 0.0110 0.0060 'International Tables Vol C Tables 4.2.6.8 and 6.1.1.4'
Y Y -2.7960 3.5670 'International Tables Vol C Tables 4.2.6.8 and 6.1.1.4'

loop_
_geom_angle_atom_site_label_1
_geom_angle_atom_site_label_2
_geom_angle_atom_site_label_3
_geom_angle
_geom_angle_site_symmetry_1
_geom_angle_site_symmetry_3
O3 Gd1 Gd1 94.16(10) . 2_655
O3 Gd1 O5 76.50(14) . .
O3 Gd1 O7 148.39(14) . .
O3 Gd1 O8 68.98(12) . .
O3 Gd1 O9 85.89(15) . .
O3 Gd1 O10 140.89(13) . .
O4 Gd1 Gd1 35.00(9) 2_655 2_655
O4 Gd1 Gd1 34.53(9) . 2_655
O4 Gd1 O3 80.98(13) . .
O4 Gd1 O3 106.18(14) 2_655 .
O4 Gd1 O4 69.54(14) 2_655 .
O4 Gd1 O5 75.79(13) . .
O4 Gd1 O5 144.12(14) 2_655 .
O4 Gd1 O7 78.79(14) . .
O4 Gd1 O7 89.13(15) 2_655 .
O4 Gd1 O8 79.33(13) 2_655 .
O4 Gd1 O8 128.14(13) . .
O4 Gd1 O9 144.57(13) . .
O4 Gd1 O9 145.88(13) 2_655 .
O4 Gd1 O10 77.89(13) 2_655 .
O4 Gd1 O10 133.74(13) . .
O5 Gd1 Gd1 109.87(10) . 2_655
O5 Gd1 O8 131.70(14) . .
O5 Gd1 O9 69.18(14) . .
O7 Gd1 Gd1 82.64(11) . 2_655
O7 Gd1 O5 75.16(15) . .
O7 Gd1 O8 142.22(13) . .
O7 Gd1 O9 96.80(16) . .
O7 Gd1 O10 68.55(14) . .
O8 Gd1 Gd1 105.43(9) . 2_655
O9 Gd1 Gd1 179.01(10) . 2_655
O9 Gd1 O8 75.51(14) . .
O10 Gd1 Gd1 107.24(9) . 2_655
O10 Gd1 O5 123.06(14) . .
O10 Gd1 O8 73.86(13) . .
O10 Gd1 O9 73.25(14) . .
C3 O3 Gd1 141.7(4) . .
Gd1 O4 Gd1 110.46(14) 2_655 .
C4 O10 Gd1 141.7(4) . .
C1 N1 C2 119.2(4) . .
C3 N2 C1 121.8(4) . .
C3 N3 C2 122.9(5) . .
C6 N4 C4 122.8(5) . .
C5 N5 C4 118.8(4) . .
C6 N6 C5 122.8(4) . .
O1 C1 N1 122.4(5) . .
O1 C1 N2 117.1(5) . .
N1 C1 N2 120.6(5) . .
O2 C2 N1 123.1(5) . .
O2 C2 N3 117.0(5) . .
N1 C2 N3 119.9(5) . .
O3 C3 N2 122.6(5) . .
O3 C3 N3 121.9(5) . .
N3 C3 N2 115.5(4) . .
O10 C4 N4 116.2(5) . .
O10 C4 N5 123.5(5) . .
N5 C4 N4 120.3(5) . .
O12 C5 N5 122.4(5) . .
O12 C5 N6 117.6(5) . .
N5 C5 N6 120.0(5) . .
O11 C6 N4 122.5(5) . .
O11 C6 N6 122.3(5) . .
N6 C6 N4 115.2(5) . .

loop_
_geom_bond_atom_site_label_1
_geom_bond_atom_site_label_2
_geom_bond_distance
_geom_bond_site_symmetry_2
Gd1 Gd1 3.7713(5) 2_655
Gd1 O3 2.411(4) .
Gd1 O4 2.309(3) .
Gd1 O4 2.282(4) 2_655
Gd1 O5 2.462(4) .
Gd1 O7 2.421(4) .
Gd1 O8 2.521(4) .
Gd1 O9 2.463(4) .
Gd1 O10 2.435(4) .
O1 C1 1.238(7) .
O2 C2 1.244(6) .
O3 C3 1.227(6) .
O10 C4 1.251(6) .
O11 C6 1.226(6) .
O12 C5 1.241(6) .
N1 C1 1.340(7) .
N1 C2 1.348(7) .
N2 C1 1.402(7) .
N2 C3 1.371(7) .
N3 C2 1.395(6) .
N3 C3 1.361(7) .
N4 C4 1.387(7) .
N4 C6 1.359(7) .
N5 C4 1.346(7) .
N5 C5 1.342(7) .
N6 C5 1.395(6) .
N6 C6 1.355(7) .
